data_4103210
loop_
_publ_author_name
'Charlene Tsay'
'Neal P. Mankad'
'Jonas C. Peters'

_publ_section_title
;
 Four-Coordinate, trigonal Pyramidal Pt(II) and Pd(II) Complexes
;
_journal_name_full 'Journal of the American Chemical Society'
_journal_page_first 13975
_journal_page_last 13977
_journal_paper_doi 10.1021/ja105284p
_journal_volume 132
_journal_year 2010
_chemical_formula_sum 'C37 H56 Cl3 P3 Pd Si'
_chemical_formula_weight 834.57
_chemical_name_common '[SiP(iPr)3]Pd-Cl'
_chemical_name_systematic
; 
 ? 
;
_space_group_IT_number 14
_symmetry_cell_setting monoclinic
_symmetry_space_group_name_Hall '-P 2ybc'
_symmetry_space_group_name_H-M 'P 1 21/c 1'
_atom_sites_solution_hydrogens geom
_atom_sites_solution_primary direct
_atom_sites_solution_secondary difmap
_audit_creation_method SHELXL-97
_cell_angle_alpha 90.00
_cell_angle_beta 91.071(2)
_cell_angle_gamma 90.00
_cell_formula_units_Z 4
_cell_length_a 10.1305(7)
_cell_length_b 24.594(2)
_cell_length_c 15.8544(13)
_cell_measurement_reflns_used 9893
_cell_measurement_temperature 100(2)
_cell_measurement_theta_max 29.03
_cell_measurement_theta_min 2.57
_cell_volume 3949.4(5)
_computing_cell_refinement 'SAINT 7.46A (Bruker-AXS, 2008)'
_computing_data_collection 'APEX2 3.0 (Bruker-AXS, 2008)'
_computing_data_reduction 'SAINT 7.46A (Bruker-AXS, 2008)'
_computing_molecular_graphics 'Bruker SHELXTL'
_computing_publication_material 'Bruker SHELXTL'
_computing_structure_refinement 'SHELXL-97 (Sheldrick, 2008)'
_computing_structure_solution 'SHELXS-97 (Sheldrick, 2008)'
_diffrn_ambient_temperature 100(2)
_diffrn_detector_area_resol_mean 8.3
_diffrn_measured_fraction_theta_full 0.995
_diffrn_measured_fraction_theta_max 0.995
_diffrn_measurement_device_type 'Bruker Smart APEX CCD'
_diffrn_measurement_method 'omega and phi scans'
_diffrn_radiation_monochromator graphite
_diffrn_radiation_source 'fine-focus sealed tube'
_diffrn_radiation_type MoK\a
_diffrn_radiation_wavelength 0.71073
_diffrn_reflns_av_R_equivalents 0.0520
_diffrn_reflns_av_sigmaI/netI 0.0325
_diffrn_reflns_limit_h_max 13
_diffrn_reflns_limit_h_min -13
_diffrn_reflns_limit_k_max 33
_diffrn_reflns_limit_k_min -33
_diffrn_reflns_limit_l_max 21
_diffrn_reflns_limit_l_min -21
_diffrn_reflns_number 79812
_diffrn_reflns_theta_full 29.30
_diffrn_reflns_theta_max 29.30
_diffrn_reflns_theta_min 1.53
_exptl_absorpt_coefficient_mu 0.850
_exptl_absorpt_correction_T_max 0.8620
_exptl_absorpt_correction_T_min 0.6857
_exptl_absorpt_correction_type multi-scan
_exptl_absorpt_process_details 'SADABS (Sheldrick, 2008)'
_exptl_crystal_colour yellow
_exptl_crystal_density_diffrn 1.404
_exptl_crystal_density_meas ?
_exptl_crystal_density_method 'not measured'
_exptl_crystal_description block
_exptl_crystal_F_000 1736
_exptl_crystal_size_max 0.48
_exptl_crystal_size_mid 0.25
_exptl_crystal_size_min 0.18
_refine_diff_density_max 0.871
_refine_diff_density_min -0.640
_refine_diff_density_rms 0.085
_refine_ls_extinction_method none
_refine_ls_goodness_of_fit_ref 1.052
_refine_ls_hydrogen_treatment constr
_refine_ls_matrix_type full
_refine_ls_number_parameters 418
_refine_ls_number_reflns 10738
_refine_ls_number_restraints 312
_refine_ls_restrained_S_all 1.037
_refine_ls_R_factor_all 0.0450
_refine_ls_R_factor_gt 0.0333
_refine_ls_shift/su_max 0.009
_refine_ls_shift/su_mean 0.000
_refine_ls_structure_factor_coef Fsqd
_refine_ls_weighting_details 'calc w=1/[\s^2^(Fo^2^)+(0.0295P)^2^+4.4685P] where P=(Fo^2^+2Fc^2^)/3'
_refine_ls_weighting_scheme calc
_refine_ls_wR_factor_gt 0.0751
_refine_ls_wR_factor_ref 0.0820
_reflns_number_gt 8760
_reflns_number_total 10738
_reflns_threshold_expression >2sigma(I)
_cod_data_source_file ja105284p_si_003_11.cif
_cod_data_source_block 09202
_cod_depositor_comments
;
The following automatic conversions were performed:

'_exptl_crystal_density_meas' value 'not measured' was changed to '?'
- the value is perceived as not measured.

Automatic conversion script
Id: cif_fix_values 3008 2015-01-20 13:52:24Z robertas 
;
_cod_database_code 4103210

loop_
_symmetry_equiv_pos_as_xyz
'x, y, z'
'-x, y+1/2, -z+1/2'
'-x, -y, -z'
'x, -y-1/2, z-1/2'

loop_
_atom_site_label
_atom_site_type_symbol
_atom_site_fract_x
_atom_site_fract_y
_atom_site_fract_z
_atom_site_U_iso_or_equiv
_atom_site_adp_type
_atom_site_occupancy
_atom_site_symmetry_multiplicity
_atom_site_calc_flag
_atom_site_refinement_flags
Pd1 Pd 0.310004(13) 1.093707(6) 0.752104(9) 0.01271(4) Uani 1 1 d U
Cl1 Cl 0.55940(5) 1.09793(2) 0.75698(4) 0.02509(11) Uani 1 1 d U
Si1 Si 0.08532(5) 1.09171(2) 0.74858(3) 0.01240(10) Uani 1 1 d U
P1 P 0.27587(5) 1.17932(2) 0.68121(3) 0.01520(10) Uani 1 1 d U
C11 C 0.11171(19) 1.11577(8) 0.92294(13) 0.0162(4) Uani 1 1 d U
C12 C 0.0727(2) 1.13667(8) 1.00091(13) 0.0200(4) Uani 1 1 d U
H12 H 0.1340 1.1381 1.0470 0.024 Uiso 1 1 calc R
C13 C -0.0554(2) 1.15528(9) 1.01085(14) 0.0231(4) Uani 1 1 d U
H13 H -0.0808 1.1704 1.0633 0.028 Uiso 1 1 calc R
C14 C -0.1466(2) 1.15196(8) 0.94468(14) 0.0218(4) Uani 1 1 d U
H14 H -0.2345 1.1643 0.9521 0.026 Uiso 1 1 calc R
C15 C -0.10923(19) 1.13049(8) 0.86718(14) 0.0188(4) Uani 1 1 d U
H15 H -0.1725 1.1275 0.8225 0.023 Uiso 1 1 calc R
C16 C 0.02115(19) 1.11323(8) 0.85478(13) 0.0157(4) Uani 1 1 d U
C111 C 0.3913(2) 1.12676(9) 0.97237(13) 0.0203(4) Uani 1 1 d U
H111 H 0.3502 1.1301 1.0290 0.024 Uiso 1 1 calc R
C112 C 0.4147(2) 1.18391(9) 0.93845(15) 0.0252(5) Uani 1 1 d U
H11A H 0.4775 1.2030 0.9757 0.038 Uiso 1 1 calc R
H11B H 0.3310 1.2038 0.9362 0.038 Uiso 1 1 calc R
H11C H 0.4507 1.1816 0.8816 0.038 Uiso 1 1 calc R
C113 C 0.5224(2) 1.09636(10) 0.98348(15) 0.0263(5) Uani 1 1 d U
H11D H 0.5665 1.0942 0.9291 0.039 Uiso 1 1 calc R
H11E H 0.5055 1.0596 1.0044 0.039 Uiso 1 1 calc R
H11F H 0.5791 1.1158 1.0241 0.039 Uiso 1 1 calc R
C121 C 0.2669(2) 1.02099(8) 0.95781(13) 0.0193(4) Uani 1 1 d U
H121 H 0.3510 1.0013 0.9462 0.023 Uiso 1 1 calc R
C122 C 0.2546(2) 1.02389(10) 1.05407(13) 0.0244(4) Uani 1 1 d U
H12A H 0.1708 1.0412 1.0682 0.037 Uiso 1 1 calc R
H12B H 0.3280 1.0452 1.0779 0.037 Uiso 1 1 calc R
H12C H 0.2573 0.9870 1.0776 0.037 Uiso 1 1 calc R
C123 C 0.1545(2) 0.98610(9) 0.92146(14) 0.0230(4) Uani 1 1 d U
H12D H 0.1579 0.9499 0.9471 0.035 Uiso 1 1 calc R
H12E H 0.1639 0.9828 0.8603 0.035 Uiso 1 1 calc R
H12F H 0.0696 1.0032 0.9337 0.035 Uiso 1 1 calc R
P2 P 0.28246(5) 1.01130(2) 0.67016(3) 0.01466(10) Uani 1 1 d U
C21 C 0.12110(19) 0.98239(8) 0.69627(12) 0.0160(4) Uani 1 1 d U
C22 C 0.0892(2) 0.92746(9) 0.68886(14) 0.0206(4) Uani 1 1 d U
H22 H 0.1528 0.9024 0.6690 0.025 Uiso 1 1 calc R
C23 C -0.0360(2) 0.90933(9) 0.71066(14) 0.0220(4) Uani 1 1 d U
H23 H -0.0567 0.8717 0.7074 0.026 Uiso 1 1 calc R
C24 C -0.1306(2) 0.94617(9) 0.73719(13) 0.0214(4) Uani 1 1 d U
H24 H -0.2163 0.9338 0.7511 0.026 Uiso 1 1 calc R
C25 C -0.09971(19) 1.00122(9) 0.74342(13) 0.0185(4) Uani 1 1 d U
H25 H -0.1654 1.0263 0.7605 0.022 Uiso 1 1 calc R
C26 C 0.02694(18) 1.02014(8) 0.72482(12) 0.0147(4) Uani 1 1 d U
C211 C 0.2697(2) 1.01359(9) 0.55217(13) 0.0199(4) Uani 1 1 d U
H211 H 0.3514 1.0318 0.5318 0.024 Uiso 1 1 calc R
C212 C 0.2610(2) 0.95798(9) 0.50873(14) 0.0256(5) Uani 1 1 d U
H21A H 0.1820 0.9388 0.5275 0.038 Uiso 1 1 calc R
H21B H 0.3397 0.9365 0.5235 0.038 Uiso 1 1 calc R
H21C H 0.2559 0.9631 0.4474 0.038 Uiso 1 1 calc R
C213 C 0.1524(2) 1.04849(9) 0.52312(14) 0.0226(4) Uani 1 1 d U
H21D H 0.1523 1.0518 0.4615 0.034 Uiso 1 1 calc R
H21E H 0.1597 1.0847 0.5486 0.034 Uiso 1 1 calc R
H21F H 0.0700 1.0313 0.5406 0.034 Uiso 1 1 calc R
C221 C 0.4027(2) 0.95521(9) 0.68813(14) 0.0208(4) Uani 1 1 d U
H221 H 0.3654 0.9214 0.6619 0.025 Uiso 1 1 calc R
C222 C 0.5334(2) 0.96837(10) 0.64514(16) 0.0291(5) Uani 1 1 d U
H22A H 0.5736 1.0005 0.6718 0.044 Uiso 1 1 calc R
H22B H 0.5165 0.9757 0.5851 0.044 Uiso 1 1 calc R
H22C H 0.5935 0.9373 0.6511 0.044 Uiso 1 1 calc R
C223 C 0.4258(2) 0.94455(10) 0.78235(15) 0.0291(5) Uani 1 1 d U
H22D H 0.4890 0.9147 0.7898 0.044 Uiso 1 1 calc R
H22E H 0.3421 0.9347 0.8083 0.044 Uiso 1 1 calc R
H22F H 0.4613 0.9774 0.8094 0.044 Uiso 1 1 calc R
P3 P 0.27622(5) 1.08800(2) 0.90229(3) 0.01447(10) Uani 1 1 d U
C31 C 0.11117(19) 1.17757(8) 0.63031(13) 0.0171(4) Uani 1 1 d U
C32 C 0.0729(2) 1.20963(9) 0.56116(14) 0.0218(4) Uani 1 1 d U
H32 H 0.1334 1.2347 0.5378 0.026 Uiso 1 1 calc R
C33 C -0.0541(2) 1.20475(9) 0.52665(14) 0.0233(4) Uani 1 1 d U
H33 H -0.0790 1.2257 0.4786 0.028 Uiso 1 1 calc R
C34 C -0.1443(2) 1.16947(9) 0.56222(14) 0.0220(4) Uani 1 1 d U
H34 H -0.2314 1.1669 0.5392 0.026 Uiso 1 1 calc R
C35 C -0.10744(19) 1.13791(8) 0.63140(13) 0.0194(4) Uani 1 1 d U
H35 H -0.1700 1.1143 0.6560 0.023 Uiso 1 1 calc R
C36 C 0.02140(18) 1.14063(8) 0.66524(13) 0.0158(4) Uani 1 1 d U
C311 C 0.3893(2) 1.19830(9) 0.59507(14) 0.0209(4) Uani 1 1 d U
H311 H 0.3484 1.2290 0.5626 0.025 Uiso 1 1 calc R
C312 C 0.4092(2) 1.15088(10) 0.53438(15) 0.0306(5) Uani 1 1 d U
H31A H 0.4704 1.1618 0.4903 0.046 Uiso 1 1 calc R
H31B H 0.3242 1.1407 0.5084 0.046 Uiso 1 1 calc R
H31C H 0.4458 1.1197 0.5655 0.046 Uiso 1 1 calc R
C313 C 0.5230(2) 1.21755(10) 0.63090(15) 0.0260(5) Uani 1 1 d U
H31D H 0.5649 1.1879 0.6629 0.039 Uiso 1 1 calc R
H31E H 0.5095 1.2487 0.6682 0.039 Uiso 1 1 calc R
H31F H 0.5800 1.2283 0.5845 0.039 Uiso 1 1 calc R
C321 C 0.2694(2) 1.24392(8) 0.74354(13) 0.0194(4) Uani 1 1 d U
H321 H 0.3528 1.2460 0.7781 0.023 Uiso 1 1 calc R
C322 C 0.1550(2) 1.24271(9) 0.80521(15) 0.0231(4) Uani 1 1 d U
H32A H 0.1613 1.2742 0.8430 0.035 Uiso 1 1 calc R
H32B H 0.1594 1.2092 0.8385 0.035 Uiso 1 1 calc R
H32C H 0.0710 1.2440 0.7736 0.035 Uiso 1 1 calc R
C323 C 0.2601(2) 1.29656(9) 0.69160(15) 0.0265(5) Uani 1 1 d U
H32D H 0.1763 1.2972 0.6597 0.040 Uiso 1 1 calc R
H32E H 0.3336 1.2981 0.6524 0.040 Uiso 1 1 calc R
H32F H 0.2645 1.3280 0.7296 0.040 Uiso 1 1 calc R
C5 C 0.2485(3) 0.75400(11) 0.70512(16) 0.0323(5) Uani 1 1 d U
H5A H 0.1698 0.7417 0.6725 0.039 Uiso 1 1 calc R
H5B H 0.2944 0.7214 0.7277 0.039 Uiso 1 1 calc R
Cl51 Cl 0.19828(7) 0.79504(3) 0.78928(4) 0.04577(18) Uani 1 1 d U
Cl52 Cl 0.35476(7) 0.78949(3) 0.63803(5) 0.04814(18) Uani 1 1 d U

loop_
_atom_site_aniso_label
_atom_site_aniso_U_11
_atom_site_aniso_U_22
_atom_site_aniso_U_33
_atom_site_aniso_U_23
_atom_site_aniso_U_13
_atom_site_aniso_U_12
Pd1 0.01107(7) 0.01447(8) 0.01259(8) 0.00054(5) 0.00047(5) -0.00007(5)
Cl1 0.0175(2) 0.0323(3) 0.0255(3) 0.0017(2) 0.00066(19) 0.00052(19)
Si1 0.0115(2) 0.0132(2) 0.0126(3) 0.00026(19) 0.00066(18) -0.00063(17)
P1 0.0140(2) 0.0153(2) 0.0163(3) 0.00241(19) 0.00004(18) -0.00093(17)
C11 0.0177(9) 0.0133(9) 0.0177(10) -0.0005(7) 0.0025(7) -0.0018(7)
C12 0.0239(10) 0.0193(10) 0.0169(10) -0.0023(8) 0.0041(8) -0.0034(8)
C13 0.0280(11) 0.0179(10) 0.0240(11) -0.0042(8) 0.0111(8) -0.0037(8)
C14 0.0190(9) 0.0175(10) 0.0292(12) -0.0007(8) 0.0101(8) 0.0008(7)
C15 0.0168(9) 0.0166(10) 0.0232(11) 0.0006(8) 0.0020(7) -0.0013(7)
C16 0.0169(9) 0.0129(9) 0.0175(10) 0.0011(7) 0.0028(7) -0.0003(7)
C111 0.0210(10) 0.0244(11) 0.0155(10) -0.0016(8) -0.0004(7) -0.0024(8)
C112 0.0273(11) 0.0232(11) 0.0249(12) -0.0043(9) -0.0033(9) -0.0049(8)
C113 0.0189(10) 0.0353(13) 0.0244(12) 0.0066(10) -0.0040(8) -0.0024(8)
C121 0.0219(10) 0.0190(10) 0.0169(10) 0.0031(8) 0.0007(7) 0.0004(7)
C122 0.0289(11) 0.0287(12) 0.0157(10) 0.0048(9) 0.0024(8) -0.0023(9)
C123 0.0304(11) 0.0186(10) 0.0202(11) 0.0036(8) 0.0011(8) -0.0026(8)
P2 0.0135(2) 0.0158(2) 0.0148(2) -0.00214(19) 0.00101(17) -0.00003(17)
C21 0.0162(9) 0.0179(9) 0.0140(9) 0.0003(7) -0.0012(7) -0.0005(7)
C22 0.0227(10) 0.0176(10) 0.0216(11) -0.0029(8) 0.0013(8) 0.0005(7)
C23 0.0248(10) 0.0163(10) 0.0250(11) -0.0003(8) 0.0000(8) -0.0050(8)
C24 0.0196(10) 0.0242(11) 0.0205(11) 0.0025(8) 0.0011(8) -0.0070(8)
C25 0.0164(9) 0.0214(10) 0.0178(10) 0.0001(8) 0.0002(7) -0.0002(7)
C26 0.0165(9) 0.0159(9) 0.0117(9) 0.0009(7) -0.0011(7) -0.0006(7)
C211 0.0214(10) 0.0218(10) 0.0167(10) -0.0038(8) 0.0020(7) -0.0045(8)
C212 0.0304(11) 0.0266(12) 0.0197(11) -0.0083(9) 0.0020(8) -0.0020(9)
C213 0.0261(11) 0.0255(11) 0.0161(10) 0.0004(8) -0.0022(8) -0.0011(8)
C221 0.0190(9) 0.0217(10) 0.0217(11) -0.0036(8) -0.0002(8) 0.0046(7)
C222 0.0189(10) 0.0376(13) 0.0308(13) -0.0079(10) 0.0036(9) 0.0057(9)
C223 0.0281(11) 0.0311(13) 0.0279(12) 0.0024(10) 0.0004(9) 0.0113(9)
P3 0.0141(2) 0.0166(2) 0.0128(2) 0.00049(18) 0.00040(17) -0.00041(17)
C31 0.0176(9) 0.0154(9) 0.0182(10) 0.0008(7) -0.0006(7) 0.0006(7)
C32 0.0243(10) 0.0178(10) 0.0234(11) 0.0040(8) -0.0005(8) -0.0002(8)
C33 0.0283(11) 0.0198(10) 0.0215(11) 0.0023(8) -0.0074(8) 0.0038(8)
C34 0.0206(10) 0.0195(10) 0.0257(11) -0.0015(8) -0.0070(8) 0.0028(8)
C35 0.0178(9) 0.0182(10) 0.0221(11) -0.0019(8) -0.0015(7) 0.0001(7)
C36 0.0162(9) 0.0148(9) 0.0164(10) -0.0006(7) -0.0008(7) 0.0022(7)
C311 0.0197(10) 0.0212(10) 0.0220(11) 0.0061(8) 0.0034(8) -0.0028(7)
C312 0.0344(12) 0.0340(13) 0.0239(12) -0.0034(10) 0.0128(9) -0.0103(10)
C313 0.0187(10) 0.0270(12) 0.0323(13) 0.0052(10) 0.0042(8) -0.0025(8)
C321 0.0193(9) 0.0168(10) 0.0220(11) 0.0016(8) -0.0013(8) -0.0003(7)
C322 0.0247(10) 0.0179(10) 0.0267(12) -0.0012(9) 0.0028(8) 0.0004(8)
C323 0.0305(12) 0.0176(10) 0.0315(13) 0.0053(9) 0.0033(9) 0.0010(8)
C5 0.0357(13) 0.0325(13) 0.0287(13) -0.0002(10) -0.0025(10) -0.0013(10)
Cl51 0.0458(4) 0.0623(5) 0.0296(3) -0.0002(3) 0.0091(3) 0.0160(3)
Cl52 0.0488(4) 0.0562(5) 0.0401(4) 0.0117(3) 0.0195(3) 0.0130(3)

loop_
_atom_type_symbol
_atom_type_description
_atom_type_scat_dispersion_real
_atom_type_scat_dispersion_imag
_atom_type_scat_source
C C 0.0033 0.0016 'International Tables Vol C Tables 4.2.6.8 and 6.1.1.4'
H H 0.0000 0.0000 'International Tables Vol C Tables 4.2.6.8 and 6.1.1.4'
Si Si 0.0817 0.0704 'International Tables Vol C Tables 4.2.6.8 and 6.1.1.4'
P P 0.1023 0.0942 'International Tables Vol C Tables 4.2.6.8 and 6.1.1.4'
Cl Cl 0.1484 0.1585 'International Tables Vol C Tables 4.2.6.8 and 6.1.1.4'
Pd Pd -0.9988 1.0072 'International Tables Vol C Tables 4.2.6.8 and 6.1.1.4'

loop_
_geom_angle_atom_site_label_1
_geom_angle_atom_site_label_2
_geom_angle_atom_site_label_3
_geom_angle
Si1 Pd1 P1 82.682(18)
Si1 Pd1 P3 82.122(18)
P1 Pd1 P3 119.271(18)
Si1 Pd1 P2 82.162(18)
P1 Pd1 P2 117.86(2)
P3 Pd1 P2 117.601(18)
Si1 Pd1 Cl1 178.83(2)
P1 Pd1 Cl1 96.490(18)
P3 Pd1 Cl1 97.592(18)
P2 Pd1 Cl1 98.968(18)
C16 Si1 C36 108.96(9)
C16 Si1 C26 109.03(9)
C36 Si1 C26 110.53(9)
C16 Si1 Pd1 109.41(6)
C36 Si1 Pd1 109.42(6)
C26 Si1 Pd1 109.48(6)
C31 P1 C311 104.55(9)
C31 P1 C321 102.17(9)
C311 P1 C321 101.70(10)
C31 P1 Pd1 107.77(7)
C311 P1 Pd1 118.47(7)
C321 P1 Pd1 120.10(7)
C12 C11 C16 120.21(18)
C12 C11 P3 124.42(16)
C16 C11 P3 115.33(14)
C13 C12 C11 120.0(2)
C14 C13 C12 120.4(2)
C13 C14 C15 120.02(19)
C14 C15 C16 120.6(2)
C15 C16 C11 118.73(18)
C15 C16 Si1 123.29(16)
C11 C16 Si1 117.81(14)
C112 C111 C113 110.48(18)
C112 C111 P3 111.22(15)
C113 C111 P3 110.56(15)
C123 C121 C122 109.09(17)
C123 C121 P3 111.14(14)
C122 C121 P3 115.63(15)
C21 P2 C221 105.15(9)
C21 P2 C211 101.05(9)
C221 P2 C211 102.01(10)
C21 P2 Pd1 107.29(7)
C221 P2 Pd1 118.07(7)
C211 P2 Pd1 121.06(7)
C22 C21 C26 120.51(18)
C22 C21 P2 124.19(15)
C26 C21 P2 115.29(14)
C21 C22 C23 119.97(19)
C24 C23 C22 120.16(19)
C23 C24 C25 119.99(19)
C24 C25 C26 120.88(19)
C25 C26 C21 118.42(18)
C25 C26 Si1 123.43(15)
C21 C26 Si1 117.71(14)
C213 C211 C212 109.13(18)
C213 C211 P2 110.86(14)
C212 C211 P2 115.09(15)
C223 C221 C222 110.58(18)
C223 C221 P2 111.40(14)
C222 C221 P2 110.09(16)
C11 P3 C111 105.29(9)
C11 P3 C121 100.93(9)
C111 P3 C121 101.96(10)
C11 P3 Pd1 107.45(7)
C111 P3 Pd1 117.43(7)
C121 P3 Pd1 121.60(7)
C32 C31 C36 120.04(18)
C32 C31 P1 124.48(15)
C36 C31 P1 115.47(15)
C33 C32 C31 120.0(2)
C34 C33 C32 120.3(2)
C33 C34 C35 120.05(19)
C34 C35 C36 120.65(19)
C35 C36 C31 118.94(18)
C35 C36 Si1 122.71(15)
C31 C36 Si1 118.05(14)
C312 C311 C313 110.03(18)
C312 C311 P1 111.20(15)
C313 C311 P1 111.02(15)
C322 C321 C323 108.64(17)
C322 C321 P1 110.79(14)
C323 C321 P1 115.74(15)
Cl51 C5 Cl52 111.32(14)

loop_
_geom_bond_atom_site_label_1
_geom_bond_atom_site_label_2
_geom_bond_distance
Pd1 Si1 2.2763(5)
Pd1 P1 2.4088(6)
Pd1 P3 2.4160(6)
Pd1 P2 2.4207(5)
Pd1 Cl1 2.5283(5)
Si1 C16 1.892(2)
Si1 C36 1.892(2)
Si1 C26 1.893(2)
P1 C31 1.840(2)
P1 C311 1.860(2)
P1 C321 1.873(2)
C11 C12 1.402(3)
C11 C16 1.406(3)
C11 P3 1.836(2)
C12 C13 1.387(3)
C13 C14 1.387(3)
C14 C15 1.396(3)
C15 C16 1.405(3)
C111 C112 1.525(3)
C111 C113 1.532(3)
C111 P3 1.858(2)
C121 C123 1.530(3)
C121 C122 1.535(3)
C121 P3 1.871(2)
P2 C21 1.837(2)
P2 C221 1.859(2)
P2 C211 1.873(2)
C21 C22 1.394(3)
C21 C26 1.412(3)
C22 C23 1.394(3)
C23 C24 1.390(3)
C24 C25 1.393(3)
C25 C26 1.401(3)
C211 C213 1.530(3)
C211 C212 1.533(3)
C221 C223 1.530(3)
C221 C222 1.535(3)
C31 C32 1.399(3)
C31 C36 1.406(3)
C32 C33 1.394(3)
C33 C34 1.388(3)
C34 C35 1.389(3)
C35 C36 1.403(3)
C311 C312 1.528(3)
C311 C313 1.534(3)
C321 C322 1.531(3)
C321 C323 1.536(3)
C5 Cl51 1.756(3)
C5 Cl52 1.759(3)
